data_4132349
loop_
_publ_author_name
'Williams, Derek E.'
'Martin, Corey R.'
'Dolgopolova, Ekaterina A.'
'Swifton, Anton'
'Godfrey, Danielle C.'
'Ejegbavwo, Otega A.'
'Pellechia, Perry J.'
'Smith, Mark D.'
'Shustova, Natalia B.'

_publ_section_title
;
 Flipping the Switch: Fast Photoisomerization in a Confined Environment.
;
_journal_issue 24
_journal_name_full 'Journal of the American Chemical Society'
_journal_page_first 7611
_journal_page_last 7622
_journal_paper_doi 10.1021/jacs.8b02994
_journal_volume 140
_journal_year 2018
_chemical_formula_moiety 'C48 H40 N6 O6, 0.5(C4 H8 O2)'
_chemical_formula_sum 'C50 H44 N6 O7'
_chemical_formula_weight 840.91
_space_group_crystal_system monoclinic
_space_group_IT_number 14
_space_group_name_Hall '-P 2ybc'
_space_group_name_H-M_alt 'P 1 21/c 1'
_atom_sites_solution_hydrogens geom
_atom_sites_solution_primary dual
_audit_creation_date 2017-05-25
_audit_creation_method
;
Olex2 1.2
(compiled 2017.03.28 svn.r3405 for OlexSys, GUI svn.r5337)
;
_cell_angle_alpha 90
_cell_angle_beta 94.083(2)
_cell_angle_gamma 90
_cell_formula_units_Z 8
_cell_length_a 15.7656(10)
_cell_length_b 22.9720(15)
_cell_length_c 23.9458(15)
_cell_measurement_reflns_used 9672
_cell_measurement_temperature 100(2)
_cell_measurement_theta_max 23.14
_cell_measurement_theta_min 2.25
_cell_volume 8650.4(10)
_computing_cell_refinement 'SAINT v8.37A (Bruker, 2015)'
_computing_data_collection 'Bruker APEX3 v2016.5-0 (Bruker, 2016)'
_computing_data_reduction 'SAINT v8.37A (Bruker, 2015)'
_computing_molecular_graphics 'Olex2 (Dolomanov et al., 2009)'
_computing_publication_material 'Olex2 (Dolomanov et al., 2009)'
_computing_structure_refinement 'XL (Sheldrick, 2008)'
_computing_structure_solution 'ShelXT (Sheldrick, 2015)'
_diffrn_ambient_temperature 100(2)
_diffrn_detector 'Bruker PHOTON-100 area detector'
_diffrn_detector_area_resol_mean 10.4
_diffrn_detector_type 'CMOS area detector'
_diffrn_measured_fraction_theta_full 0.998
_diffrn_measured_fraction_theta_max 0.998
_diffrn_measurement_device 'three-circle diffractometer'
_diffrn_measurement_device_type 'Bruker D8 Quest'
_diffrn_measurement_method '\w and \f scans'
_diffrn_radiation_monochromator 'mirror optics'
_diffrn_radiation_probe x-ray
_diffrn_radiation_type MoK\a
_diffrn_radiation_wavelength 0.71073
_diffrn_reflns_av_R_equivalents 0.0940
_diffrn_reflns_av_unetI/netI 0.0323
_diffrn_reflns_Laue_measured_fraction_full 0.998
_diffrn_reflns_Laue_measured_fraction_max 0.998
_diffrn_reflns_limit_h_max 17
_diffrn_reflns_limit_h_min -17
_diffrn_reflns_limit_k_max 25
_diffrn_reflns_limit_k_min -25
_diffrn_reflns_limit_l_max 26
_diffrn_reflns_limit_l_min -26
_diffrn_reflns_number 237374
_diffrn_reflns_point_group_measured_fraction_full 0.998
_diffrn_reflns_point_group_measured_fraction_max 0.998
_diffrn_reflns_theta_full 23.353
_diffrn_reflns_theta_max 23.353
_diffrn_reflns_theta_min 2.196
_diffrn_source 'microfocus sealed X-ray tube'
_diffrn_source_type 'Incoatec I\ms'
_diffrn_standards_number 0
_exptl_absorpt_coefficient_mu 0.088
_exptl_absorpt_correction_T_max 0.9872
_exptl_absorpt_correction_T_min 0.9800
_exptl_absorpt_correction_type multi-scan
_exptl_absorpt_process_details
;
SADABS-2016/2 (Bruker,2016/2) was used for absorption correction.
wR2(int) was 0.1325 before and 0.0650 after correction.
The Ratio of minimum to maximum transmission is 0.9927.
The \l/2 correction factor is Not present.
;
_exptl_crystal_colour 'light brown'
_exptl_crystal_colour_modifier light
_exptl_crystal_colour_primary brown
_exptl_crystal_density_diffrn 1.291
_exptl_crystal_description irregular
_exptl_crystal_F_000 3536
_exptl_crystal_size_max 0.36
_exptl_crystal_size_mid 0.18
_exptl_crystal_size_min 0.16
_refine_diff_density_max 0.681
_refine_diff_density_min -0.678
_refine_diff_density_rms 0.067
_refine_ls_extinction_coef 0.00073(18)
_refine_ls_extinction_expression Fc^*^=kFc[1+0.001xFc^2^\l^3^/sin(2\q)]^-1/4^
_refine_ls_extinction_method 'SHELXL-2016/6 (Sheldrick 2016)'
_refine_ls_goodness_of_fit_ref 1.058
_refine_ls_hydrogen_treatment constr
_refine_ls_matrix_type full
_refine_ls_number_parameters 1150
_refine_ls_number_reflns 12536
_refine_ls_number_restraints 0
_refine_ls_restrained_S_all 1.058
_refine_ls_R_factor_all 0.1114
_refine_ls_R_factor_gt 0.0813
_refine_ls_shift/su_max 0.001
_refine_ls_shift/su_mean 0.000
_refine_ls_structure_factor_coef Fsqd
_refine_ls_weighting_details 'w=1/[\s^2^(Fo^2^)+(0.1009P)^2^+19.4673P] where P=(Fo^2^+2Fc^2^)/3'
_refine_ls_weighting_scheme calc
_refine_ls_wR_factor_gt 0.2115
_refine_ls_wR_factor_ref 0.2322
_reflns_Friedel_coverage 0.000
_reflns_number_gt 9120
_reflns_number_total 12536
_reflns_threshold_expression 'I > 2\s(I)'
_cod_data_source_file ja8b02994_si_001.cif
_cod_data_source_block dew412spiro7_sq
_cod_database_code 4132349
_shelx_shelxl_version_number 2016/6
_shelx_space_group_comment
;
The symmetry employed for this shelxl refinement is uniquely defined
by the following loop, which should always be used as a source of
symmetry information in preference to the above space-group names.
They are only intended as comments.
;
_shelx_estimated_absorpt_t_max 0.986
_shelx_estimated_absorpt_t_min 0.969
_olex2_refinement_description
;
1. Fixed Uiso
 At 1.2 times of:
  All C(H) groups, All C(H,H) groups
 At 1.5 times of:
  All C(H,H,H) groups
2.a Secondary CH2 refined with riding coordinates:
 C3S(H3SA,H3SB)
2.b Aromatic/amide H refined with riding coordinates:
 C5A(H5A), C6A(H6A), C12A(H12A), C13A(H13A), C15A(H15A), C17A(H17A),
 C18A(H18A), C24A(H24A), C25A(H25A), C31A(H31A), C32A(H32A), C34A(H34A),
 C36A(H36A), C37A(H37A), C40A(H40A), C41A(H41A), C42A(H42A), C43A(H43A),
 C45A(H45A), C46A(H46A), C47A(H47A), C48A(H48A), C5B(H5B), C6B(H6B), C12B(H12B),
  C13B(H13B), C15B(H15B), C17B(H17B), C18B(H18B), C24B(H24B), C25B(H25B),
 C31B(H31B), C32B(H32B), C34B(H34B), C36B(H36B), C37B(H37B), C40B(H40B),
 C41B(H41B), C42B(H42B), C43B(H43B), C45B(H45B), C46B(H46B), C47B(H47B),
 C48B(H48B)
2.c Idealised Me refined as rotating group:
 C9A(H9AA,H9AB,H9AC), C10A(H10A,H10B,H10C), C11A(H11A,H11B,H11C), C28A(H28A,
 H28B,H28C), C29A(H29A,H29B,H29C), C30A(H30A,H30B,H30C), C9B(H9BA,H9BB,H9BC),
 C10B(H10D,H10E,H10F), C11B(H11D,H11E,H11F), C28B(H28D,H28E,H28F), C29B(H29D,
 H29E,H29F), C30B(H30D,H30E,H30F), C1S(H1SA,H1SB,H1SC), C4S(H4SA,H4SB,H4SC)
;
_olex2_submission_special_instructions 'No special instructions were received'

loop_
_space_group_symop_operation_xyz
'x, y, z'
'-x, y+1/2, -z+1/2'
'-x, -y, -z'
'x, -y-1/2, z-1/2'

loop_
_atom_site_label
_atom_site_type_symbol
_atom_site_fract_x
_atom_site_fract_y
_atom_site_fract_z
_atom_site_U_iso_or_equiv
_atom_site_adp_type
_atom_site_occupancy
_atom_site_site_symmetry_order
_atom_site_calc_flag
_atom_site_refinement_flags_posn
O1A O 0.2430(2) 0.24658(14) 0.97119(16) 0.0562(9) Uani 1 1 d .
O2A O 0.3032(3) 0.50755(18) 1.02902(19) 0.0922(15) Uani 1 1 d .
O3A O 0.4261(4) 0.47004(19) 1.0552(2) 0.120(2) Uani 1 1 d .
O4A O 0.14238(19) 0.15980(14) 0.72238(14) 0.0513(9) Uani 1 1 d .
O5A O -0.1496(3) 0.2420(2) 0.55081(19) 0.0874(14) Uani 1 1 d .
O6A O -0.1050(2) 0.3242(2) 0.58443(18) 0.0759(12) Uani 1 1 d .
N1A N 0.1794(2) 0.19581(15) 0.89637(15) 0.0399(9) Uani 1 1 d .
N2A N 0.3542(4) 0.4663(2) 1.0337(2) 0.0836(17) Uani 1 1 d .
N3A N 0.1805(2) 0.07671(16) 0.77344(15) 0.0387(9) Uani 1 1 d .
N4A N -0.1033(3) 0.2708(3) 0.5823(2) 0.0630(13) Uani 1 1 d .
N5A N 0.0247(3) 0.0585(2) 1.14800(18) 0.0596(12) Uani 1 1 d .
N6A N 0.5610(2) 0.17120(17) 0.62892(15) 0.0432(9) Uani 1 1 d .
C1A C 0.1593(3) 0.2330(2) 0.9412(2) 0.0448(12) Uani 1 1 d .
C2A C 0.1126(3) 0.1925(2) 0.9812(2) 0.0449(12) Uani 1 1 d .
C3A C 0.1573(3) 0.13552(18) 0.96988(18) 0.0344(10) Uani 1 1 d .
C4A C 0.1610(3) 0.08398(19) 1.00001(18) 0.0361(10) Uani 1 1 d .
C5A C 0.2109(3) 0.03872(19) 0.98066(18) 0.0376(10) Uani 1 1 d .
H5A H 0.216331 0.003364 1.001182 0.045 Uiso 1 1 calc R
C6A C 0.2525(3) 0.04500(18) 0.93190(18) 0.0356(10) Uani 1 1 d .
H6A H 0.286657 0.013850 0.920140 0.043 Uiso 1 1 calc R
C7A C 0.2459(2) 0.09554(18) 0.89951(17) 0.0329(10) Uani 1 1 d .
C8A C 0.1974(2) 0.14077(18) 0.91988(18) 0.0348(10) Uani 1 1 d .
C9A C 0.1223(4) 0.2140(2) 1.0410(2) 0.0635(15) Uani 1 1 d .
H9AA H 0.182378 0.212446 1.054637 0.095 Uiso 1 1 calc GR
H9AB H 0.088895 0.189321 1.064584 0.095 Uiso 1 1 calc GR
H9AC H 0.101974 0.254277 1.042622 0.095 Uiso 1 1 calc GR
C10A C 0.0178(3) 0.1878(2) 0.9611(2) 0.0579(14) Uani 1 1 d .
H10A H -0.009875 0.225532 0.965491 0.087 Uiso 1 1 calc GR
H10B H -0.009557 0.158405 0.983379 0.087 Uiso 1 1 calc GR
H10C H 0.012684 0.176410 0.921535 0.087 Uiso 1 1 calc GR
C11A C 0.2206(3) 0.2214(2) 0.8498(2) 0.0560(14) Uani 1 1 d .
H11A H 0.195307 0.259451 0.840696 0.084 Uiso 1 1 calc GR
H11B H 0.212872 0.195734 0.817085 0.084 Uiso 1 1 calc GR
H11C H 0.281501 0.226080 0.860148 0.084 Uiso 1 1 calc GR
C12A C 0.1126(3) 0.2872(2) 0.9233(2) 0.0545(14) Uani 1 1 d .
H12A H 0.061849 0.283536 0.899678 0.065 Uiso 1 1 calc R
C13A C 0.1379(3) 0.3396(2) 0.9386(2) 0.0612(15) Uani 1 1 d .
H13A H 0.103217 0.372072 0.927802 0.073 Uiso 1 1 calc R
C14A C 0.2163(3) 0.3490(2) 0.9712(2) 0.0503(13) Uani 1 1 d .
C15A C 0.2455(4) 0.4040(2) 0.9875(2) 0.0583(14) Uani 1 1 d .
H15A H 0.211188 0.437488 0.980283 0.070 Uiso 1 1 calc R
C16A C 0.3251(4) 0.4088(2) 1.0144(2) 0.0584(14) Uani 1 1 d .
C17A C 0.3780(4) 0.3615(2) 1.0256(2) 0.0571(14) Uani 1 1 d .
H17A H 0.433707 0.366708 1.042634 0.069 Uiso 1 1 calc R
C18A C 0.3480(3) 0.3065(2) 1.0113(2) 0.0486(12) Uani 1 1 d .
H18A H 0.381884 0.272992 1.019881 0.058 Uiso 1 1 calc R
C19A C 0.2680(3) 0.3011(2) 0.9845(2) 0.0466(12) Uani 1 1 d .
C20A C 0.1664(3) 0.0964(2) 0.7170(2) 0.0469(12) Uani 1 1 d .
C21A C 0.2560(3) 0.0954(2) 0.69399(18) 0.0403(11) Uani 1 1 d .
C22A C 0.3117(2) 0.10536(17) 0.74828(17) 0.0315(10) Uani 1 1 d .
C23A C 0.3960(2) 0.12288(17) 0.75720(16) 0.0300(9) Uani 1 1 d .
C24A C 0.4301(2) 0.12800(18) 0.81258(16) 0.0325(10) Uani 1 1 d .
H24A H 0.487795 0.139400 0.819794 0.039 Uiso 1 1 calc R
C25A C 0.3816(3) 0.11680(19) 0.85630(17) 0.0349(10) Uani 1 1 d .
H25A H 0.407061 0.120048 0.893332 0.042 Uiso 1 1 calc R
C26A C 0.2954(3) 0.10063(18) 0.84888(17) 0.0321(10) Uani 1 1 d .
C27A C 0.2630(2) 0.09382(18) 0.79349(17) 0.0327(10) Uani 1 1 d .
C28A C 0.2645(3) 0.1401(2) 0.64824(19) 0.0513(13) Uani 1 1 d .
H28A H 0.218941 0.134320 0.618703 0.077 Uiso 1 1 calc GR
H28B H 0.319755 0.135558 0.632474 0.077 Uiso 1 1 calc GR
H28C H 0.260118 0.179270 0.663943 0.077 Uiso 1 1 calc GR
C29A C 0.2729(3) 0.0340(2) 0.6714(2) 0.0530(13) Uani 1 1 d .
H29A H 0.261472 0.004980 0.699912 0.079 Uiso 1 1 calc GR
H29B H 0.332383 0.031042 0.662337 0.079 Uiso 1 1 calc GR
H29C H 0.235564 0.026933 0.637596 0.079 Uiso 1 1 calc GR
C30A C 0.1081(3) 0.0722(2) 0.8079(2) 0.0554(14) Uani 1 1 d .
H30A H 0.096696 0.110309 0.824103 0.083 Uiso 1 1 calc GR
H30B H 0.121011 0.043982 0.837996 0.083 Uiso 1 1 calc GR
H30C H 0.057930 0.059206 0.784670 0.083 Uiso 1 1 calc GR
C31A C 0.0992(3) 0.0652(2) 0.6840(2) 0.0562(14) Uani 1 1 d .
H31A H 0.098829 0.023960 0.686663 0.067 Uiso 1 1 calc R
C32A C 0.0389(3) 0.0898(2) 0.6507(3) 0.0664(16) Uani 1 1 d .
H32A H 0.001527 0.066175 0.627527 0.080 Uiso 1 1 calc R
C33A C 0.0296(3) 0.1525(2) 0.6495(2) 0.0534(13) Uani 1 1 d .
C34A C -0.0309(3) 0.1817(2) 0.6152(2) 0.0558(14) Uani 1 1 d .
H34A H -0.066345 0.160636 0.588555 0.067 Uiso 1 1 calc R
C35A C -0.0398(3) 0.2406(3) 0.6198(2) 0.0543(14) Uani 1 1 d .
C36A C 0.0095(3) 0.2734(2) 0.6589(2) 0.0508(13) Uani 1 1 d .
H36A H 0.001319 0.314236 0.661841 0.061 Uiso 1 1 calc R
C37A C 0.0705(3) 0.2452(2) 0.6935(2) 0.0482(12) Uani 1 1 d .
H37A H 0.104784 0.266347 0.720697 0.058 Uiso 1 1 calc R
C38A C 0.0811(3) 0.1852(2) 0.6877(2) 0.0498(13) Uani 1 1 d .
C39A C 0.1147(3) 0.07460(19) 1.05256(18) 0.0386(11) Uani 1 1 d .
C40A C 0.1530(3) 0.0816(2) 1.1033(2) 0.0549(13) Uani 1 1 d .
H40A H 0.211399 0.091911 1.107794 0.066 Uiso 1 1 calc R
C41A C 0.1055(4) 0.0735(3) 1.1504(2) 0.0611(14) Uani 1 1 d .
H41A H 0.133716 0.079304 1.186330 0.073 Uiso 1 1 calc R
C42A C -0.0119(3) 0.0513(2) 1.0976(2) 0.0609(15) Uani 1 1 d .
H42A H -0.069938 0.039884 1.094452 0.073 Uiso 1 1 calc R
C43A C 0.0288(3) 0.0593(2) 1.0484(2) 0.0505(13) Uani 1 1 d .
H43A H -0.001258 0.054377 1.012905 0.061 Uiso 1 1 calc R
C44A C 0.4521(2) 0.13850(18) 0.71114(16) 0.0304(9) Uani 1 1 d .
C45A C 0.4764(3) 0.19568(19) 0.70529(18) 0.0373(10) Uani 1 1 d .
H45A H 0.457352 0.224921 0.729516 0.045 Uiso 1 1 calc R
C46A C 0.5295(3) 0.2098(2) 0.66302(19) 0.0443(12) Uani 1 1 d .
H46A H 0.544050 0.249601 0.658449 0.053 Uiso 1 1 calc R
C47A C 0.5387(3) 0.1159(2) 0.63652(18) 0.0419(11) Uani 1 1 d .
H47A H 0.561013 0.087182 0.613116 0.050 Uiso 1 1 calc R
C48A C 0.4850(3) 0.09792(19) 0.67650(18) 0.0385(11) Uani 1 1 d .
H48A H 0.471082 0.057902 0.679923 0.046 Uiso 1 1 calc R
O1B O 0.43422(18) 0.74806(12) 0.61241(12) 0.0395(7) Uani 1 1 d .
O2B O 0.6030(3) 0.9909(2) 0.5942(4) 0.147(3) Uani 1 1 d .
O3B O 0.7069(3) 0.94313(18) 0.63278(16) 0.0745(12) Uani 1 1 d .
O4B O 0.32838(17) 0.67115(12) 0.33539(12) 0.0353(7) Uani 1 1 d .
O5B O 0.0177(3) 0.7568(2) 0.18299(17) 0.0799(13) Uani 1 1 d .
O6B O 0.0610(2) 0.8379(2) 0.21967(19) 0.0800(13) Uani 1 1 d .
N1B N 0.3747(2) 0.70789(14) 0.52859(14) 0.0341(8) Uani 1 1 d .
N2B N 0.6341(4) 0.9462(2) 0.6149(2) 0.0772(15) Uani 1 1 d .
N3B N 0.3532(2) 0.59154(14) 0.39451(13) 0.0298(8) Uani 1 1 d .
N4B N 0.0654(3) 0.7848(2) 0.2149(2) 0.0607(13) Uani 1 1 d .
N5B N 0.2084(3) 0.54763(19) 0.76616(16) 0.0522(11) Uani 1 1 d .
N6B N 0.7468(3) 0.6612(2) 0.24948(17) 0.0552(11) Uani 1 1 d .
C1B C 0.3542(3) 0.74110(18) 0.57682(18) 0.0349(10) Uani 1 1 d .
C2B C 0.3014(2) 0.69801(18) 0.61007(17) 0.0337(10) Uani 1 1 d .
C3B C 0.3403(2) 0.64072(17) 0.59376(16) 0.0283(9) Uani 1 1 d .
C4B C 0.3350(2) 0.58559(18) 0.61683(16) 0.0301(9) Uani 1 1 d .
C5B C 0.3747(3) 0.53927(18) 0.59098(17) 0.0352(10) Uani 1 1 d .
H5B H 0.372593 0.501279 0.606489 0.042 Uiso 1 1 calc R
C6B C 0.4169(3) 0.54842(19) 0.54309(17) 0.0345(10) Uani 1 1 d .
H6B H 0.442720 0.516200 0.526106 0.041 Uiso 1 1 calc R
C7B C 0.4230(2) 0.60367(17) 0.51871(16) 0.0301(9) Uani 1 1 d .
C8B C 0.3831(2) 0.64958(17) 0.54493(16) 0.0293(9) Uani 1 1 d .
C9B C 0.3080(3) 0.7118(2) 0.67285(18) 0.0452(12) Uani 1 1 d .
H9BA H 0.365834 0.703587 0.688564 0.068 Uiso 1 1 calc GR
H9BB H 0.267487 0.687590 0.691674 0.068 Uiso 1 1 calc GR
H9BC H 0.294804 0.752972 0.678447 0.068 Uiso 1 1 calc GR
C10B C 0.2071(3) 0.6996(2) 0.5877(2) 0.0493(12) Uani 1 1 d .
H10D H 0.182037 0.737043 0.597379 0.074 Uiso 1 1 calc GR
H10E H 0.176155 0.667947 0.604694 0.074 Uiso 1 1 calc GR
H10F H 0.203133 0.694946 0.546953 0.074 Uiso 1 1 calc GR
C11B C 0.4259(3) 0.7357(2) 0.48780(19) 0.0487(12) Uani 1 1 d .
H11D H 0.406196 0.775779 0.481323 0.073 Uiso 1 1 calc GR
H11E H 0.420210 0.713994 0.452508 0.073 Uiso 1 1 calc GR
H11F H 0.485675 0.736089 0.502148 0.073 Uiso 1 1 calc GR
C12B C 0.3150(3) 0.7984(2) 0.5622(2) 0.0434(11) Uani 1 1 d .
H12B H 0.257614 0.799536 0.547257 0.052 Uiso 1 1 calc R
C13B C 0.3572(3) 0.8481(2) 0.5694(2) 0.0491(12) Uani 1 1 d .
H13B H 0.329133 0.883646 0.559645 0.059 Uiso 1 1 calc R
C14B C 0.4446(3) 0.84940(19) 0.5915(2) 0.0453(12) Uani 1 1 d .
C15B C 0.4967(4) 0.8989(2) 0.5932(2) 0.0590(14) Uani 1 1 d .
H15B H 0.474955 0.935276 0.579774 0.071 Uiso 1 1 calc R
C16B C 0.5793(3) 0.8944(2) 0.6145(2) 0.0545(14) Uani 1 1 d .
C17B C 0.6138(3) 0.8434(2) 0.6351(2) 0.0487(12) Uani 1 1 d .
H17B H 0.671470 0.841882 0.649558 0.058 Uiso 1 1 calc R
C18B C 0.5635(3) 0.7944(2) 0.63448(18) 0.0413(11) Uani 1 1 d .
H18B H 0.585796 0.758690 0.649239 0.050 Uiso 1 1 calc R
C19B C 0.4802(3) 0.79742(19) 0.61221(18) 0.0379(11) Uani 1 1 d .
C20B C 0.3420(3) 0.60742(17) 0.33607(17) 0.0323(10) Uani 1 1 d .
C21B C 0.4317(3) 0.59708(18) 0.31409(16) 0.0321(10) Uani 1 1 d .
C22B C 0.4875(2) 0.61025(16) 0.36727(15) 0.0253(9) Uani 1 1 d .
C23B C 0.5733(2) 0.62494(17) 0.37542(16) 0.0297(9) Uani 1 1 d .
C24B C 0.6079(3) 0.63177(19) 0.43064(17) 0.0353(10) Uani 1 1 d .
H24B H 0.666075 0.642145 0.437353 0.042 Uiso 1 1 calc R
C25B C 0.5588(3) 0.6236(2) 0.47515(17) 0.0363(10) Uani 1 1 d .
H25B H 0.584450 0.627322 0.512085 0.044 Uiso 1 1 calc R
C26B C 0.4724(3) 0.61010(17) 0.46791(16) 0.0301(9) Uani 1 1 d .
C27B C 0.4377(2) 0.60415(16) 0.41329(16) 0.0264(9) Uani 1 1 d .
C28B C 0.4449(3) 0.63505(19) 0.26235(17) 0.0382(10) Uani 1 1 d .
H28D H 0.399209 0.627429 0.233368 0.057 Uiso 1 1 calc GR
H28E H 0.499852 0.625632 0.247836 0.057 Uiso 1 1 calc GR
H28F H 0.444102 0.676245 0.272944 0.057 Uiso 1 1 calc GR
C29B C 0.4422(3) 0.53260(19) 0.29913(19) 0.0420(11) Uani 1 1 d .
H29D H 0.430531 0.508418 0.331414 0.063 Uiso 1 1 calc GR
H29E H 0.500557 0.525636 0.289102 0.063 Uiso 1 1 calc GR
H29F H 0.402302 0.522596 0.267339 0.063 Uiso 1 1 calc GR
C30B C 0.2818(2) 0.60692(18) 0.42775(18) 0.0348(10) Uani 1 1 d .
H30D H 0.284928 0.648374 0.437333 0.052 Uiso 1 1 calc GR
H30E H 0.284736 0.583704 0.462173 0.052 Uiso 1 1 calc GR
H30F H 0.228073 0.598946 0.405964 0.052 Uiso 1 1 calc GR
C31B C 0.2714(3) 0.5756(2) 0.30529(19) 0.0406(11) Uani 1 1 d .
H31B H 0.271803 0.534243 0.306560 0.049 Uiso 1 1 calc R
C32B C 0.2080(3) 0.6017(2) 0.2762(2) 0.0455(12) Uani 1 1 d .
H32B H 0.166515 0.578818 0.255523 0.055 Uiso 1 1 calc R
C33B C 0.2005(3) 0.6647(2) 0.27523(18) 0.0390(11) Uani 1 1 d .
C34B C 0.1363(3) 0.6944(2) 0.24465(18) 0.0421(11) Uani 1 1 d .
H34B H 0.096174 0.673908 0.220596 0.051 Uiso 1 1 calc R
C35B C 0.1314(3) 0.7541(2) 0.24951(19) 0.0438(12) Uani 1 1 d .
C36B C 0.1865(3) 0.7854(2) 0.28485(18) 0.0390(11) Uani 1 1 d .
H36B H 0.179996 0.826291 0.288697 0.047 Uiso 1 1 calc R
C37B C 0.2513(3) 0.75640(18) 0.31453(17) 0.0336(10) Uani 1 1 d .
H37B H 0.290221 0.777178 0.339215 0.040 Uiso 1 1 calc R
C38B C 0.2596(2) 0.69667(18) 0.30832(16) 0.0313(10) Uani 1 1 d .
C39B C 0.2902(2) 0.57339(17) 0.66950(16) 0.0290(9) Uani 1 1 d .
C40B C 0.3340(3) 0.57026(19) 0.72059(18) 0.0392(11) Uani 1 1 d .
H40B H 0.393628 0.577070 0.723908 0.047 Uiso 1 1 calc R
C41B C 0.2918(3) 0.5572(2) 0.76727(19) 0.0471(12) Uani 1 1 d .
H41B H 0.323969 0.554928 0.802299 0.057 Uiso 1 1 calc R
C42B C 0.1662(3) 0.5510(2) 0.7159(2) 0.0503(13) Uani 1 1 d .
H42B H 0.106515 0.544713 0.713768 0.060 Uiso 1 1 calc R
C43B C 0.2037(3) 0.5631(2) 0.66716(19) 0.0430(11) Uani 1 1 d .
H43B H 0.170653 0.564408 0.632416 0.052 Uiso 1 1 calc R
C44B C 0.6317(2) 0.63594(18) 0.32850(17) 0.0308(10) Uani 1 1 d .
C45B C 0.6638(3) 0.6918(2) 0.32329(18) 0.0410(11) Uani 1 1 d .
H45B H 0.647682 0.722187 0.347319 0.049 Uiso 1 1 calc R
C46B C 0.7192(3) 0.7024(2) 0.2828(2) 0.0506(13) Uani 1 1 d .
H46B H 0.738761 0.741098 0.278262 0.061 Uiso 1 1 calc R
C47B C 0.7174(3) 0.6076(2) 0.2571(2) 0.0527(13) Uani 1 1 d .
H47B H 0.737594 0.577093 0.234719 0.063 Uiso 1 1 calc R
C48B C 0.6590(3) 0.5937(2) 0.29583(17) 0.0427(11) Uani 1 1 d .
H48B H 0.638851 0.554996 0.299018 0.051 Uiso 1 1 calc R
O1S O 0.1206(4) 0.5265(3) 0.9513(3) 0.136(2) Uani 1 1 d .
O2S O 0.1627(4) 0.5977(3) 1.0100(2) 0.1235(19) Uani 1 1 d .
C1S C 0.2312(5) 0.5946(4) 0.9234(3) 0.112(3) Uani 1 1 d .
H1SA H 0.287373 0.578746 0.935149 0.168 Uiso 1 1 calc GR
H1SB H 0.232578 0.637144 0.926838 0.168 Uiso 1 1 calc GR
H1SC H 0.216208 0.583930 0.884300 0.168 Uiso 1 1 calc GR
C2S C 0.1656(8) 0.5700(4) 0.9602(3) 0.118(3) Uani 1 1 d .
C3S C 0.0995(6) 0.5748(6) 1.0515(4) 0.160(5) Uani 1 1 d .
H3SA H 0.040709 0.576503 1.034079 0.192 Uiso 1 1 calc R
H3SB H 0.112817 0.533774 1.061365 0.192 Uiso 1 1 calc R
C4S C 0.1067(6) 0.6105(5) 1.1013(4) 0.149(4) Uani 1 1 d .
H4SA H 0.165653 0.610184 1.117253 0.223 Uiso 1 1 calc GR
H4SB H 0.069383 0.595042 1.128814 0.223 Uiso 1 1 calc GR
H4SC H 0.089784 0.650511 1.091621 0.223 Uiso 1 1 calc GR

loop_
_atom_site_aniso_label
_atom_site_aniso_U_11
_atom_site_aniso_U_22
_atom_site_aniso_U_33
_atom_site_aniso_U_23
_atom_site_aniso_U_13
_atom_site_aniso_U_12
O1A 0.0448(19) 0.0323(19) 0.090(3) -0.0087(17) -0.0071(18) 0.0053(15)
O2A 0.138(4) 0.041(2) 0.093(3) -0.002(2) -0.023(3) 0.009(3)
O3A 0.140(5) 0.055(3) 0.153(5) 0.008(3) -0.083(4) -0.019(3)
O4A 0.0378(18) 0.048(2) 0.066(2) 0.0154(17) -0.0127(16) -0.0040(15)
O5A 0.064(3) 0.104(4) 0.089(3) 0.042(3) -0.031(2) -0.011(3)
O6A 0.051(2) 0.078(3) 0.099(3) 0.038(3) 0.007(2) 0.017(2)
N1A 0.041(2) 0.029(2) 0.051(2) 0.0067(18) 0.0114(18) 0.0057(16)
N2A 0.106(4) 0.054(3) 0.084(4) 0.006(3) -0.036(3) -0.005(3)
N3A 0.0245(18) 0.044(2) 0.047(2) 0.0137(18) -0.0010(16) -0.0072(16)
N4A 0.039(3) 0.083(4) 0.067(3) 0.040(3) 0.006(2) 0.002(3)
N5A 0.058(3) 0.073(3) 0.050(3) 0.007(2) 0.016(2) 0.005(2)
N6A 0.041(2) 0.047(3) 0.043(2) 0.0003(19) 0.0097(18) -0.0019(19)
C1A 0.033(2) 0.037(3) 0.064(3) 0.005(2) 0.001(2) 0.003(2)
C2A 0.043(3) 0.040(3) 0.052(3) 0.002(2) 0.010(2) 0.011(2)
C3A 0.029(2) 0.033(2) 0.042(3) 0.000(2) 0.0097(19) 0.0027(18)
C4A 0.031(2) 0.039(3) 0.039(2) -0.001(2) 0.0064(19) -0.004(2)
C5A 0.042(3) 0.031(2) 0.041(3) 0.0072(19) 0.007(2) 0.001(2)
C6A 0.036(2) 0.029(2) 0.042(3) 0.003(2) 0.008(2) 0.0059(19)
C7A 0.027(2) 0.034(2) 0.038(2) 0.0057(19) 0.0058(18) -0.0001(18)
C8A 0.028(2) 0.031(2) 0.047(3) 0.006(2) 0.004(2) -0.0005(19)
C9A 0.072(4) 0.051(3) 0.070(4) -0.007(3) 0.019(3) 0.019(3)
C10A 0.035(3) 0.058(3) 0.082(4) 0.009(3) 0.015(3) 0.010(2)
C11A 0.059(3) 0.036(3) 0.076(4) 0.020(3) 0.024(3) 0.005(2)
C12A 0.043(3) 0.036(3) 0.085(4) 0.002(3) 0.004(3) 0.013(2)
C13A 0.058(3) 0.040(3) 0.085(4) 0.002(3) 0.001(3) 0.014(3)
C14A 0.064(3) 0.035(3) 0.053(3) 0.001(2) 0.009(3) 0.005(2)
C15A 0.081(4) 0.037(3) 0.056(3) 0.001(2) -0.002(3) 0.005(3)
C16A 0.089(4) 0.028(3) 0.056(3) 0.000(2) -0.004(3) -0.005(3)
C17A 0.067(3) 0.054(3) 0.050(3) 0.000(3) -0.005(3) -0.010(3)
C18A 0.058(3) 0.039(3) 0.049(3) -0.001(2) 0.005(2) -0.002(2)
C19A 0.048(3) 0.040(3) 0.052(3) -0.004(2) 0.006(2) 0.002(2)
C20A 0.037(3) 0.048(3) 0.054(3) 0.016(2) -0.011(2) -0.006(2)
C21A 0.034(2) 0.045(3) 0.039(3) 0.009(2) -0.011(2) -0.008(2)
C22A 0.029(2) 0.030(2) 0.034(2) 0.0066(18) -0.0029(18) -0.0004(18)
C23A 0.029(2) 0.027(2) 0.033(2) 0.0044(18) -0.0014(18) 0.0001(17)
C24A 0.024(2) 0.039(3) 0.034(2) -0.0005(19) -0.0015(18) 0.0008(18)
C25A 0.032(2) 0.041(3) 0.031(2) 0.0012(19) -0.0018(19) 0.0037(19)
C26A 0.031(2) 0.030(2) 0.036(2) 0.0047(18) 0.0046(19) 0.0038(18)
C27A 0.025(2) 0.031(2) 0.042(3) 0.0077(19) 0.0002(19) 0.0017(18)
C28A 0.051(3) 0.060(3) 0.040(3) 0.015(2) -0.013(2) -0.010(2)
C29A 0.060(3) 0.051(3) 0.046(3) 0.000(2) -0.014(2) -0.009(3)
C30A 0.032(3) 0.069(4) 0.065(3) 0.022(3) -0.001(2) -0.008(2)
C31A 0.039(3) 0.057(3) 0.070(3) 0.017(3) -0.017(3) -0.011(2)
C32A 0.057(3) 0.057(4) 0.081(4) 0.019(3) -0.021(3) -0.017(3)
C33A 0.037(3) 0.060(3) 0.062(3) 0.020(3) -0.009(2) -0.013(2)
C34A 0.040(3) 0.066(4) 0.060(3) 0.026(3) -0.007(2) -0.012(3)
C35A 0.031(3) 0.075(4) 0.057(3) 0.032(3) 0.005(2) -0.005(3)
C36A 0.038(3) 0.055(3) 0.061(3) 0.023(3) 0.016(2) -0.001(2)
C37A 0.033(3) 0.057(3) 0.055(3) 0.019(2) 0.006(2) -0.002(2)
C38A 0.033(3) 0.059(3) 0.057(3) 0.025(3) -0.002(2) -0.006(2)
C39A 0.039(3) 0.036(3) 0.043(3) -0.002(2) 0.016(2) -0.002(2)
C40A 0.044(3) 0.063(3) 0.057(3) 0.011(3) -0.001(3) -0.006(3)
C41A 0.063(4) 0.074(4) 0.047(3) 0.002(3) 0.007(3) -0.005(3)
C42A 0.044(3) 0.073(4) 0.067(4) 0.007(3) 0.014(3) -0.008(3)
C43A 0.043(3) 0.060(3) 0.049(3) 0.003(2) 0.008(2) -0.008(2)
C44A 0.024(2) 0.036(2) 0.030(2) 0.0020(19) -0.0080(17) -0.0008(18)
C45A 0.035(2) 0.038(3) 0.039(3) -0.005(2) 0.005(2) -0.002(2)
C46A 0.045(3) 0.038(3) 0.051(3) 0.001(2) 0.009(2) -0.007(2)
C47A 0.041(3) 0.047(3) 0.038(3) -0.002(2) 0.006(2) 0.004(2)
C48A 0.039(2) 0.033(2) 0.043(3) 0.000(2) -0.003(2) -0.002(2)
O1B 0.0356(16) 0.0329(17) 0.0498(18) 0.0034(14) 0.0009(14) 0.0019(14)
O2B 0.098(4) 0.038(3) 0.299(9) -0.007(4) -0.028(5) -0.007(3)
O3B 0.078(3) 0.078(3) 0.066(3) -0.012(2) -0.003(2) -0.030(2)
O4B 0.0338(16) 0.0272(16) 0.0432(17) 0.0024(13) -0.0090(13) 0.0017(13)
O5B 0.060(2) 0.104(3) 0.071(3) 0.017(2) -0.030(2) 0.001(2)
O6B 0.050(2) 0.070(3) 0.118(4) 0.044(3) -0.014(2) 0.008(2)
N1B 0.038(2) 0.030(2) 0.035(2) 0.0086(16) 0.0066(16) 0.0018(16)
N2B 0.079(4) 0.047(3) 0.103(4) -0.018(3) -0.008(3) -0.004(3)
N3B 0.0303(18) 0.0257(18) 0.0337(19) 0.0001(15) 0.0045(15) 0.0001(14)
N4B 0.037(2) 0.079(4) 0.065(3) 0.031(3) -0.004(2) 0.002(2)
N5B 0.055(3) 0.062(3) 0.041(2) -0.001(2) 0.013(2) -0.009(2)
N6B 0.052(3) 0.067(3) 0.049(3) 0.006(2) 0.015(2) -0.006(2)
C1B 0.031(2) 0.033(2) 0.041(2) 0.000(2) 0.0033(19) 0.0037(19)
C2B 0.027(2) 0.035(2) 0.039(2) 0.0042(19) 0.0066(18) 0.0046(18)
C3B 0.022(2) 0.035(2) 0.027(2) -0.0003(18) -0.0002(17) 0.0046(17)
C4B 0.028(2) 0.035(2) 0.027(2) 0.0041(18) 0.0039(17) 0.0005(18)
C5B 0.041(2) 0.031(2) 0.034(2) 0.0062(19) 0.007(2) 0.006(2)
C6B 0.036(2) 0.036(3) 0.032(2) 0.0015(19) 0.0080(19) 0.0076(19)
C7B 0.031(2) 0.031(2) 0.028(2) 0.0040(18) 0.0020(18) 0.0035(18)
C8B 0.028(2) 0.029(2) 0.030(2) 0.0057(18) 0.0010(18) 0.0008(18)
C9B 0.055(3) 0.041(3) 0.041(3) -0.003(2) 0.018(2) 0.006(2)
C10B 0.036(3) 0.042(3) 0.070(3) 0.013(2) 0.004(2) 0.006(2)
C11B 0.066(3) 0.038(3) 0.044(3) 0.008(2) 0.019(2) -0.005(2)
C12B 0.037(3) 0.039(3) 0.055(3) 0.008(2) 0.005(2) 0.008(2)
C13B 0.050(3) 0.034(3) 0.063(3) 0.003(2) 0.006(2) 0.014(2)
C14B 0.052(3) 0.030(3) 0.054(3) -0.005(2) 0.005(2) 0.009(2)
C15B 0.069(4) 0.031(3) 0.076(4) -0.011(3) -0.003(3) 0.004(3)
C16B 0.059(3) 0.035(3) 0.068(3) -0.019(2) -0.004(3) -0.008(2)
C17B 0.050(3) 0.047(3) 0.048(3) -0.018(2) 0.000(2) -0.002(2)
C18B 0.045(3) 0.040(3) 0.039(3) -0.007(2) -0.001(2) 0.003(2)
C19B 0.043(3) 0.032(3) 0.040(3) -0.008(2) 0.009(2) -0.001(2)
C20B 0.034(2) 0.024(2) 0.038(2) 0.0010(18) -0.0019(19) -0.0010(18)
C21B 0.037(2) 0.030(2) 0.029(2) -0.0006(18) -0.0015(18) -0.0005(18)
C22B 0.030(2) 0.023(2) 0.023(2) 0.0033(16) 0.0022(17) 0.0046(17)
C23B 0.032(2) 0.030(2) 0.028(2) 0.0044(17) 0.0059(18) 0.0046(18)
C24B 0.025(2) 0.049(3) 0.032(2) 0.004(2) -0.0008(18) -0.0021(19)
C25B 0.033(2) 0.054(3) 0.021(2) 0.0026(19) -0.0010(18) 0.003(2)
C26B 0.034(2) 0.030(2) 0.026(2) 0.0050(17) 0.0059(18) 0.0051(18)
C27B 0.029(2) 0.020(2) 0.030(2) 0.0026(17) 0.0017(18) 0.0010(17)
C28B 0.046(3) 0.042(3) 0.026(2) 0.0043(19) -0.0017(19) 0.002(2)
C29B 0.045(3) 0.037(3) 0.044(3) -0.012(2) -0.002(2) 0.003(2)
C30B 0.027(2) 0.035(2) 0.043(3) -0.003(2) 0.0053(19) 0.0013(19)
C31B 0.039(3) 0.034(2) 0.047(3) -0.004(2) -0.008(2) -0.001(2)
C32B 0.039(3) 0.047(3) 0.049(3) -0.011(2) -0.008(2) -0.011(2)
C33B 0.035(2) 0.047(3) 0.035(2) 0.003(2) 0.000(2) -0.001(2)
C34B 0.036(3) 0.053(3) 0.037(3) 0.003(2) -0.001(2) -0.006(2)
C35B 0.031(2) 0.060(3) 0.041(3) 0.019(2) 0.004(2) 0.004(2)
C36B 0.035(2) 0.039(3) 0.044(3) 0.013(2) 0.011(2) 0.001(2)
C37B 0.030(2) 0.037(3) 0.034(2) 0.0062(19) 0.0049(18) -0.0020(19)
C38B 0.031(2) 0.034(3) 0.028(2) 0.0068(18) 0.0007(18) -0.0017(19)
C39B 0.031(2) 0.023(2) 0.034(2) -0.0005(17) 0.0074(18) 0.0031(17)
C40B 0.038(2) 0.040(3) 0.040(3) 0.002(2) 0.008(2) -0.004(2)
C41B 0.049(3) 0.056(3) 0.036(3) 0.002(2) 0.003(2) -0.008(2)
C42B 0.037(3) 0.061(3) 0.055(3) 0.002(3) 0.015(2) -0.003(2)
C43B 0.039(3) 0.051(3) 0.039(3) 0.001(2) 0.004(2) -0.001(2)
C44B 0.023(2) 0.032(2) 0.036(2) 0.0092(19) -0.0014(18) 0.0056(18)
C45B 0.036(2) 0.050(3) 0.037(3) 0.000(2) 0.005(2) -0.002(2)
C46B 0.051(3) 0.054(3) 0.047(3) 0.001(2) 0.010(2) -0.010(2)
C47B 0.060(3) 0.057(3) 0.042(3) 0.000(2) 0.012(2) 0.009(3)
C48B 0.051(3) 0.047(3) 0.031(2) 0.008(2) 0.009(2) -0.002(2)
O1S 0.150(6) 0.146(6) 0.106(4) -0.017(4) -0.021(4) 0.016(5)
O2S 0.130(5) 0.134(5) 0.107(4) -0.005(4) 0.014(4) 0.009(4)
C1S 0.101(5) 0.174(8) 0.063(4) 0.010(5) 0.021(4) 0.082(6)
C2S 0.207(11) 0.078(5) 0.072(5) -0.025(4) 0.027(6) -0.021(6)
C3S 0.116(8) 0.249(14) 0.121(8) 0.008(8) 0.046(7) -0.013(8)
C4S 0.150(8) 0.198(11) 0.103(7) -0.079(7) 0.034(6) -0.018(8)

loop_
_atom_type_symbol
_atom_type_description
_atom_type_scat_dispersion_real
_atom_type_scat_dispersion_imag
_atom_type_scat_source
C C 0.0033 0.0016 'International Tables Vol C Tables 4.2.6.8 and 6.1.1.4'
H H 0.0000 0.0000 'International Tables Vol C Tables 4.2.6.8 and 6.1.1.4'
N N 0.0061 0.0033 'International Tables Vol C Tables 4.2.6.8 and 6.1.1.4'
O O 0.0106 0.0060 'International Tables Vol C Tables 4.2.6.8 and 6.1.1.4'

loop_
_geom_angle_atom_site_label_1
_geom_angle_atom_site_label_2
_geom_angle_atom_site_label_3
_geom_angle
C19A O1A C1A 123.0(3)
C38A O4A C20A 122.2(4)
C1A N1A C11A 118.1(4)
C8A N1A C1A 106.7(3)
C8A N1A C11A 125.6(4)
O2A N2A C16A 118.2(5)
O3A N2A O2A 124.3(5)
O3A N2A C16A 117.4(5)
C20A N3A C30A 118.9(4)
C27A N3A C20A 108.1(3)
C27A N3A C30A 124.6(4)
O5A N4A O6A 123.9(5)
O5A N4A C35A 118.5(5)
O6A N4A C35A 117.5(5)
C42A N5A C41A 115.7(5)
C46A N6A C47A 116.1(4)
O1A C1A C2A 105.7(4)
O1A C1A C12A 111.5(4)
N1A C1A O1A 104.6(3)
N1A C1A C2A 104.2(4)
N1A C1A C12A 114.6(4)
C12A C1A C2A 115.3(4)
C3A C2A C1A 99.1(3)
C3A C2A C10A 109.6(4)
C9A C2A C1A 111.5(4)
C9A C2A C3A 115.7(4)
C9A C2A C10A 110.5(4)
C10A C2A C1A 109.9(4)
C4A C3A C2A 130.2(4)
C4A C3A C8A 121.0(4)
C8A C3A C2A 108.8(4)
C3A C4A C5A 117.7(4)
C3A C4A C39A 123.3(4)
C5A C4A C39A 119.0(4)
C4A C5A H5A 119.6
C6A C5A C4A 120.7(4)
C6A C5A H5A 119.6
C5A C6A H6A 118.9
C5A C6A C7A 122.2(4)
C7A C6A H6A 118.9
C6A C7A C8A 116.4(4)
C6A C7A C26A 119.6(4)
C8A C7A C26A 123.8(4)
C3A C8A N1A 109.3(4)
C3A C8A C7A 121.8(4)
C7A C8A N1A 128.9(4)
C2A C9A H9AA 109.5
C2A C9A H9AB 109.5
C2A C9A H9AC 109.5
H9AA C9A H9AB 109.5
H9AA C9A H9AC 109.5
H9AB C9A H9AC 109.5
C2A C10A H10A 109.5
C2A C10A H10B 109.5
C2A C10A H10C 109.5
H10A C10A H10B 109.5
H10A C10A H10C 109.5
H10B C10A H10C 109.5
N1A C11A H11A 109.5
N1A C11A H11B 109.5
N1A C11A H11C 109.5
H11A C11A H11B 109.5
H11A C11A H11C 109.5
H11B C11A H11C 109.5
C1A C12A H12A 118.3
C13A C12A C1A 123.4(5)
C13A C12A H12A 118.3
C12A C13A H13A 119.2
C12A C13A C14A 121.7(5)
C14A C13A H13A 119.2
C15A C14A C13A 123.2(5)
C15A C14A C19A 118.3(5)
C19A C14A C13A 118.4(5)
C14A C15A H15A 120.7
C16A C15A C14A 118.6(5)
C16A C15A H15A 120.7
C15A C16A N2A 118.5(5)
C15A C16A C17A 123.0(5)
C17A C16A N2A 118.5(5)
C16A C17A H17A 120.7
C16A C17A C18A 118.6(5)
C18A C17A H17A 120.7
C17A C18A H18A 120.6
C19A C18A C17A 118.7(5)
C19A C18A H18A 120.6
O1A C19A C14A 121.6(4)
O1A C19A C18A 115.9(4)
C18A C19A C14A 122.6(5)
O4A C20A C21A 106.5(3)
N3A C20A O4A 104.3(4)
N3A C20A C21A 104.3(3)
N3A C20A C31A 114.4(4)
C31A C20A O4A 110.0(4)
C31A C20A C21A 116.3(4)
C22A C21A C20A 100.2(4)
C22A C21A C29A 109.4(3)
C28A C21A C20A 112.0(4)
C28A C21A C22A 116.0(4)
C28A C21A C29A 109.9(4)
C29A C21A C20A 108.8(4)
C23A C22A C21A 131.1(4)
C23A C22A C27A 120.5(4)
C27A C22A C21A 108.4(3)
C22A C23A C24A 118.0(4)
C22A C23A C44A 124.2(3)
C24A C23A C44A 117.8(3)
C23A C24A H24A 119.6
C25A C24A C23A 120.8(4)
C25A C24A H24A 119.6
C24A C25A H25A 118.6
C24A C25A C26A 122.8(4)
C26A C25A H25A 118.6
C25A C26A C7A 118.3(4)
C27A C26A C7A 125.9(4)
C27A C26A C25A 115.7(4)
C22A C27A N3A 109.5(4)
C26A C27A N3A 128.4(4)
C26A C27A C22A 122.1(4)
C21A C28A H28A 109.5
C21A C28A H28B 109.5
C21A C28A H28C 109.5
H28A C28A H28B 109.5
H28A C28A H28C 109.5
H28B C28A H28C 109.5
C21A C29A H29A 109.5
C21A C29A H29B 109.5
C21A C29A H29C 109.5
H29A C29A H29B 109.5
H29A C29A H29C 109.5
H29B C29A H29C 109.5
N3A C30A H30A 109.5
N3A C30A H30B 109.5
N3A C30A H30C 109.5
H30A C30A H30B 109.5
H30A C30A H30C 109.5
H30B C30A H30C 109.5
C20A C31A H31A 117.3
C32A C31A C20A 125.3(5)
C32A C31A H31A 117.3
C31A C32A H32A 119.9
C31A C32A C33A 120.3(5)
C33A C32A H32A 119.9
C34A C33A C32A 123.9(5)
C34A C33A C38A 118.1(5)
C38A C33A C32A 117.9(4)
C33A C34A H34A 119.9
C35A C34A C33A 120.1(5)
C35A C34A H34A 119.9
C34A C35A N4A 119.2(5)
C34A C35A C36A 122.2(5)
C36A C35A N4A 118.6(5)
C35A C36A H36A 120.7
C37A C36A C35A 118.6(5)
C37A C36A H36A 120.7
C36A C37A H37A 120.5
C36A C37A C38A 119.1(5)
C38A C37A H37A 120.5
O4A C38A C33A 121.5(5)
O4A C38A C37A 116.6(4)
C37A C38A C33A 121.8(4)
C40A C39A C4A 122.0(4)
C40A C39A C43A 118.1(4)
C43A C39A C4A 120.0(4)
C39A C40A H40A 120.5
C39A C40A C41A 118.9(5)
C41A C40A H40A 120.5
N5A C41A C40A 124.5(5)
N5A C41A H41A 117.7
C40A C41A H41A 117.7
N5A C42A H42A 117.8
N5A C42A C43A 124.3(5)
C43A C42A H42A 117.8
C39A C43A H43A 120.8
C42A C43A C39A 118.4(5)
C42A C43A H43A 120.8
C45A C44A C23A 118.9(4)
C48A C44A C23A 123.2(4)
C48A C44A C45A 117.8(4)
C44A C45A H45A 120.6
C44A C45A C46A 118.7(4)
C46A C45A H45A 120.6
N6A C46A C45A 124.1(4)
N6A C46A H46A 118.0
C45A C46A H46A 118.0
N6A C47A H47A 118.0
N6A C47A C48A 124.0(4)
C48A C47A H47A 118.0
C44A C48A C47A 119.3(4)
C44A C48A H48A 120.3
C47A C48A H48A 120.3
C19B O1B C1B 121.7(3)
C38B O4B C20B 122.9(3)
C1B N1B C11B 118.1(3)
C8B N1B C1B 107.8(3)
C8B N1B C11B 124.1(3)
O2B N2B C16B 117.3(5)
O3B N2B O2B 122.6(6)
O3B N2B C16B 120.1(5)
C20B N3B C30B 114.8(3)
C27B N3B C20B 107.7(3)
C27B N3B C30B 121.5(3)
O5B N4B O6B 123.2(4)
O5B N4B C35B 118.8(5)
O6B N4B C35B 118.0(5)
C41B N5B C42B 115.9(4)
C46B N6B C47B 116.3(4)
O1B C1B C2B 103.9(3)
O1B C1B C12B 111.3(3)
N1B C1B O1B 106.8(3)
N1B C1B C2B 103.5(3)
N1B C1B C12B 113.2(4)
C12B C1B C2B 117.2(3)
C3B C2B C1B 100.4(3)
C3B C2B C9B 115.6(3)
C3B C2B C10B 109.2(4)
C9B C2B C1B 111.8(4)
C9B C2B C10B 109.3(4)
C10B C2B C1B 110.3(3)
C4B C3B C2B 130.8(4)
C4B C3B C8B 120.6(4)
C8B C3B C2B 108.4(3)
C3B C4B C5B 118.4(4)
C3B C4B C39B 123.1(4)
C5B C4B C39B 118.5(4)
C4B C5B H5B 119.7
C6B C5B C4B 120.5(4)
C6B C5B H5B 119.7
C5B C6B H6B 118.9
C5B C6B C7B 122.3(4)
C7B C6B H6B 118.9
C6B C7B C26B 118.8(4)
C8B C7B C6B 116.7(4)
C8B C7B C26B 124.5(4)
N1B C8B C3B 109.2(3)
C7B C8B N1B 129.3(4)
C7B C8B C3B 121.4(4)
C2B C9B H9BA 109.5
C2B C9B H9BB 109.5
C2B C9B H9BC 109.5
H9BA C9B H9BB 109.5
H9BA C9B H9BC 109.5
H9BB C9B H9BC 109.5
C2B C10B H10D 109.5
C2B C10B H10E 109.5
C2B C10B H10F 109.5
H10D C10B H10E 109.5
H10D C10B H10F 109.5
H10E C10B H10F 109.5
N1B C11B H11D 109.5
N1B C11B H11E 109.5
N1B C11B H11F 109.5
H11D C11B H11E 109.5
H11D C11B H11F 109.5
H11E C11B H11F 109.5
C1B C12B H12B 118.8
C13B C12B C1B 122.4(4)
C13B C12B H12B 118.8
C12B C13B H13B 119.2
C12B C13B C14B 121.5(4)
C14B C13B H13B 119.2
C15B C14B C13B 124.8(4)
C19B C14B C13B 117.6(4)
C19B C14B C15B 117.6(4)
C14B C15B H15B 120.4
C16B C15B C14B 119.3(5)
C16B C15B H15B 120.4
C15B C16B N2B 118.9(5)
C17B C16B N2B 118.2(5)
C17B C16B C15B 122.9(5)
C16B C17B H17B 120.6
C16B C17B C18B 118.8(5)
C18B C17B H17B 120.6
C17B C18B H18B 120.2
C17B C18B C19B 119.5(4)
C19B C18B H18B 120.2
O1B C19B C14B 121.3(4)
O1B C19B C18B 116.9(4)
C18B C19B C14B 121.8(4)
O4B C20B C21B 106.3(3)
O4B C20B C31B 112.3(3)
N3B C20B O4B 105.5(3)
N3B C20B C21B 103.7(3)
N3B C20B C31B 113.1(3)
C31B C20B C21B 115.0(3)
C22B C21B C20B 99.8(3)
C22B C21B C28B 117.1(3)
C22B C21B C29B 108.7(3)
C28B C21B C20B 111.2(3)
C29B C21B C20B 109.9(3)
C29B C21B C28B 109.6(3)
C23B C22B C21B 131.4(3)
C23B C22B C27B 120.3(3)
C27B C22B C21B 108.3(3)
C22B C23B C24B 117.9(4)
C22B C23B C44B 124.7(3)
C24B C23B C44B 117.4(3)
C23B C24B H24B 119.6
C25B C24B C23B 120.8(4)
C25B C24B H24B 119.6
C24B C25B H25B 118.9
C24B C25B C26B 122.2(4)
C26B C25B H25B 118.9
C25B C26B C7B 118.7(3)
C27B C26B C7B 124.2(4)
C27B C26B C25B 117.0(4)
C22B C27B N3B 109.8(3)
C26B C27B N3B 128.5(4)
C26B C27B C22B 121.6(4)
C21B C28B H28D 109.5
C21B C28B H28E 109.5
C21B C28B H28F 109.5
H28D C28B H28E 109.5
H28D C28B H28F 109.5
H28E C28B H28F 109.5
C21B C29B H29D 109.5
C21B C29B H29E 109.5
C21B C29B H29F 109.5
H29D C29B H29E 109.5
H29D C29B H29F 109.5
H29E C29B H29F 109.5
N3B C30B H30D 109.5
N3B C30B H30E 109.5
N3B C30B H30F 109.5
H30D C30B H30E 109.5
H30D C30B H30F 109.5
H30E C30B H30F 109.5
C20B C31B H31B 118.3
C32B C31B C20B 123.4(4)
C32B C31B H31B 118.3
C31B C32B H32B 119.4
C31B C32B C33B 121.2(4)
C33B C32B H32B 119.4
C34B C33B C32B 123.7(4)
C34B C33B C38B 118.4(4)
C38B C33B C32B 117.9(4)
C33B C34B H34B 120.4
C35B C34B C33B 119.3(4)
C35B C34B H34B 120.4
C34B C35B N4B 118.3(5)
C36B C35B N4B 119.2(5)
C36B C35B C34B 122.5(4)
C35B C36B H36B 120.7
C35B C36B C37B 118.6(4)
C37B C36B H36B 120.7
C36B C37B H37B 120.1
C36B C37B C38B 119.7(4)
C38B C37B H37B 120.1
O4B C38B C33B 121.7(4)
O4B C38B C37B 117.0(4)
C37B C38B C33B 121.3(4)
C40B C39B C4B 121.4(4)
C40B C39B C43B 117.6(4)
C43B C39B C4B 121.0(4)
C39B C40B H40B 120.1
C39B C40B C41B 119.8(4)
C41B C40B H40B 120.1
N5B C41B C40B 123.7(4)
N5B C41B H41B 118.2
C40B C41B H41B 118.2
N5B C42B H42B 117.9
N5B C42B C43B 124.1(4)
C43B C42B H42B 117.9
C39B C43B H43B 120.6
C42B C43B C39B 118.9(4)
C42B C43B H43B 120.6
C45B C44B C23B 117.5(4)
C48B C44B C23B 123.2(4)
C48B C44B C45B 119.0(4)
C44B C45B H45B 120.6
C46B C45B C44B 118.7(4)
C46B C45B H45B 120.6
N6B C46B C45B 123.4(5)
N6B C46B H46B 118.3
C45B C46B H46B 118.3
N6B C47B H47B 118.1
N6B C47B C48B 123.7(5)
C48B C47B H47B 118.1
C44B C48B C47B 118.8(5)
C44B C48B H48B 120.6
C47B C48B H48B 120.6
C2S O2S C3S 117.9(8)
H1SA C1S H1SB 109.5
H1SA C1S H1SC 109.5
H1SB C1S H1SC 109.5
C2S C1S H1SA 109.5
C2S C1S H1SB 109.5
C2S C1S H1SC 109.5
O1S C2S O2S 118.5(9)
O1S C2S C1S 127.4(8)
O2S C2S C1S 113.8(8)
O2S C3S H3SA 110.0
O2S C3S H3SB 110.0
H3SA C3S H3SB 108.3
C4S C3S O2S 108.7(9)
C4S C3S H3SA 110.0
C4S C3S H3SB 110.0
C3S C4S H4SA 109.5
C3S C4S H4SB 109.5
C3S C4S H4SC 109.5
H4SA C4S H4SB 109.5
H4SA C4S H4SC 109.5
H4SB C4S H4SC 109.5

loop_
_geom_bond_atom_site_label_1
_geom_bond_atom_site_label_2
_geom_bond_distance
O1A C1A 1.490(5)
O1A C19A 1.345(6)
O2A N2A 1.242(6)
O3A N2A 1.213(7)
O4A C20A 1.512(6)
O4A C38A 1.360(5)
O5A N4A 1.210(6)
O6A N4A 1.227(6)
N1A C1A 1.425(6)
N1A C8A 1.405(5)
N1A C11A 1.454(6)
N2A C16A 1.464(7)
N3A C20A 1.428(6)
N3A C27A 1.410(5)
N3A C30A 1.458(6)
N4A C35A 1.470(6)
N5A C41A 1.317(7)
N5A C42A 1.310(7)
N6A C46A 1.326(6)
N6A C47A 1.333(6)
C1A C2A 1.558(7)
C1A C12A 1.494(6)
C2A C3A 1.521(6)
C2A C9A 1.513(7)
C2A C10A 1.540(7)
C3A C4A 1.386(6)
C3A C8A 1.398(6)
C4A C5A 1.403(6)
C4A C39A 1.514(6)
C5A H5A 0.9500
C5A C6A 1.386(6)
C6A H6A 0.9500
C6A C7A 1.396(6)
C7A C8A 1.399(6)
C7A C26A 1.492(6)
C9A H9AA 0.9800
C9A H9AB 0.9800
C9A H9AC 0.9800
C10A H10A 0.9800
C10A H10B 0.9800
C10A H10C 0.9800
C11A H11A 0.9800
C11A H11B 0.9800
C11A H11C 0.9800
C12A H12A 0.9500
C12A C13A 1.311(7)
C13A H13A 0.9500
C13A C14A 1.430(7)
C14A C15A 1.392(7)
C14A C19A 1.393(7)
C15A H15A 0.9500
C15A C16A 1.373(8)
C16A C17A 1.384(7)
C17A H17A 0.9500
C17A C18A 1.384(7)
C18A H18A 0.9500
C18A C19A 1.379(7)
C20A C21A 1.553(7)
C20A C31A 1.464(7)
C21A C22A 1.533(6)
C21A C28A 1.514(6)
C21A C29A 1.540(7)
C22A C23A 1.390(6)
C22A C27A 1.396(6)
C23A C24A 1.400(5)
C23A C44A 1.506(6)
C24A H24A 0.9500
C24A C25A 1.365(6)
C25A H25A 0.9500
C25A C26A 1.408(6)
C26A C27A 1.396(6)
C28A H28A 0.9800
C28A H28B 0.9800
C28A H28C 0.9800
C29A H29A 0.9800
C29A H29B 0.9800
C29A H29C 0.9800
C30A H30A 0.9800
C30A H30B 0.9800
C30A H30C 0.9800
C31A H31A 0.9500
C31A C32A 1.322(7)
C32A H32A 0.9500
C32A C33A 1.448(7)
C33A C34A 1.386(7)
C33A C38A 1.399(7)
C34A H34A 0.9500
C34A C35A 1.367(8)
C35A C36A 1.395(7)
C36A H36A 0.9500
C36A C37A 1.385(6)
C37A H37A 0.9500
C37A C38A 1.396(7)
C39A C40A 1.327(6)
C39A C43A 1.397(6)
C40A H40A 0.9500
C40A C41A 1.410(7)
C41A H41A 0.9500
C42A H42A 0.9500
C42A C43A 1.393(7)
C43A H43A 0.9500
C44A C45A 1.378(6)
C44A C48A 1.374(6)
C45A H45A 0.9500
C45A C46A 1.397(6)
C46A H46A 0.9500
C47A H47A 0.9500
C47A C48A 1.386(6)
C48A H48A 0.9500
O1B C1B 1.480(5)
O1B C19B 1.346(5)
O2B N2B 1.227(7)
O3B N2B 1.198(6)
O4B C20B 1.480(5)
O4B C38B 1.357(5)
O5B N4B 1.217(6)
O6B N4B 1.226(6)
N1B C1B 1.440(5)
N1B C8B 1.399(5)
N1B C11B 1.458(5)
N2B C16B 1.471(7)
N3B C20B 1.445(5)
N3B C27B 1.407(5)
N3B C30B 1.467(5)
N4B C35B 1.465(6)
N5B C41B 1.333(6)
N5B C42B 1.334(6)
N6B C46B 1.330(6)
N6B C47B 1.333(7)
C1B C2B 1.550(6)
C1B C12B 1.486(6)
C2B C3B 1.515(6)
C2B C9B 1.532(6)
C2B C10B 1.545(6)
C3B C4B 1.387(6)
C3B C8B 1.406(6)
C4B C5B 1.401(6)
C4B C39B 1.514(5)
C5B H5B 0.9500
C5B C6B 1.383(6)
C6B H6B 0.9500
C6B C7B 1.403(6)
C7B C8B 1.399(6)
C7B C26B 1.498(6)
C9B H9BA 0.9800
C9B H9BB 0.9800
C9B H9BC 0.9800
C10B H10D 0.9800
C10B H10E 0.9800
C10B H10F 0.9800
C11B H11D 0.9800
C11B H11E 0.9800
C11B H11F 0.9800
C12B H12B 0.9500
C12B C13B 1.325(7)
C13B H13B 0.9500
C13B C14B 1.441(7)
C14B C15B 1.403(7)
C14B C19B 1.395(6)
C15B H15B 0.9500
C15B C16B 1.368(7)
C16B C17B 1.367(7)
C17B H17B 0.9500
C17B C18B 1.378(7)
C18B H18B 0.9500
C18B C19B 1.384(6)
C20B C21B 1.562(6)
C20B C31B 1.483(6)
C21B C22B 1.526(5)
C21B C28B 1.541(6)
C21B C29B 1.536(6)
C22B C23B 1.394(5)
C22B C27B 1.405(5)
C23B C24B 1.403(6)
C23B C44B 1.524(6)
C24B H24B 0.9500
C24B C25B 1.374(6)
C25B H25B 0.9500
C25B C26B 1.395(6)
C26B C27B 1.388(5)
C28B H28D 0.9800
C28B H28E 0.9800
C28B H28F 0.9800
C29B H29D 0.9800
C29B H29E 0.9800
C29B H29F 0.9800
C30B H30D 0.9800
C30B H30E 0.9800
C30B H30F 0.9800
C31B H31B 0.9500
C31B C32B 1.321(6)
C32B H32B 0.9500
C32B C33B 1.452(7)
C33B C34B 1.386(6)
C33B C38B 1.389(6)
C34B H34B 0.9500
C34B C35B 1.378(7)
C35B C36B 1.373(6)
C36B H36B 0.9500
C36B C37B 1.374(6)
C37B H37B 0.9500
C37B C38B 1.388(6)
C39B C40B 1.363(6)
C39B C43B 1.382(6)
C40B H40B 0.9500
C40B C41B 1.374(6)
C41B H41B 0.9500
C42B H42B 0.9500
C42B C43B 1.374(6)
C43B H43B 0.9500
C44B C45B 1.389(6)
C44B C48B 1.336(6)
C45B H45B 0.9500
C45B C46B 1.372(6)
C46B H46B 0.9500
C47B H47B 0.9500
C47B C48B 1.390(7)
C48B H48B 0.9500
O1S C2S 1.234(10)
O2S C2S 1.354(9)
O2S C3S 1.549(10)
C1S H1SA 0.9800
C1S H1SB 0.9800
C1S H1SC 0.9800
C1S C2S 1.517(12)
C3S H3SA 0.9900
C3S H3SB 0.9900
C3S C4S 1.445(12)
C4S H4SA 0.9800
C4S H4SB 0.9800
C4S H4SC 0.9800
